data_7025127
loop_
_publ_author_name
'Albor\'es, Pablo'
'Rentschler, Eva'

_publ_section_title
;
 Rational design of covalently bridged [FeIII2MIIO] clusters
;
_journal_issue 20
_journal_name_full 'Dalton Transactions'
_journal_page_first 5005
_journal_paper_doi 10.1039/b925214b
_journal_volume 39
_journal_year 2010
_chemical_formula_sum 'C44 H67 Fe2 Mn N3 O14'
_chemical_formula_weight 1028.65
_chemical_name_systematic
;
?
;
_space_group_IT_number 2
_symmetry_cell_setting triclinic
_symmetry_space_group_name_Hall '-P 1'
_symmetry_space_group_name_H-M 'P -1'
_atom_sites_solution_hydrogens geom
_atom_sites_solution_primary direct
_atom_sites_solution_secondary difmap
_audit_creation_method SHELXL-97
_cell_angle_alpha 78.256(2)
_cell_angle_beta 86.361(2)
_cell_angle_gamma 74.106(2)
_cell_formula_units_Z 2
_cell_length_a 11.5312(7)
_cell_length_b 12.2514(8)
_cell_length_c 19.4796(13)
_cell_measurement_temperature 173(2)
_cell_volume 2591.2(3)
_computing_structure_refinement 'SHELXL-97 (Sheldrick, 1997)'
_diffrn_ambient_temperature 173(2)
_diffrn_measured_fraction_theta_full 0.994
_diffrn_measured_fraction_theta_max 0.994
_diffrn_radiation_monochromator graphite
_diffrn_radiation_source 'fine-focus sealed tube'
_diffrn_radiation_type MoK\a
_diffrn_radiation_wavelength 0.71069
_diffrn_reflns_av_R_equivalents 0.1207
_diffrn_reflns_av_sigmaI/netI 0.0975
_diffrn_reflns_limit_h_max 14
_diffrn_reflns_limit_h_min -14
_diffrn_reflns_limit_k_max 15
_diffrn_reflns_limit_k_min -15
_diffrn_reflns_limit_l_max 25
_diffrn_reflns_limit_l_min -25
_diffrn_reflns_number 56676
_diffrn_reflns_theta_full 27.57
_diffrn_reflns_theta_max 27.57
_diffrn_reflns_theta_min 1.07
_exptl_absorpt_coefficient_mu 0.854
_exptl_absorpt_correction_T_max 0.9915
_exptl_absorpt_correction_T_min 0.8197
_exptl_absorpt_correction_type multi-scan
_exptl_absorpt_process_details
;
[c.f. r.h. blessing, acta cryst. (1995), a51, 33-38]
;
_exptl_crystal_colour red
_exptl_crystal_density_diffrn 1.318
_exptl_crystal_density_method 'not measured'
_exptl_crystal_description plate
_exptl_crystal_F_000 1082
_exptl_crystal_size_max 0.15
_exptl_crystal_size_mid 0.08
_exptl_crystal_size_min 0.01
_refine_diff_density_max 0.446
_refine_diff_density_min -0.452
_refine_diff_density_rms 0.082
_refine_ls_extinction_method none
_refine_ls_goodness_of_fit_ref 0.991
_refine_ls_hydrogen_treatment mixed
_refine_ls_matrix_type full
_refine_ls_number_parameters 614
_refine_ls_number_reflns 11916
_refine_ls_number_restraints 12
_refine_ls_restrained_S_all 0.991
_refine_ls_R_factor_all 0.1085
_refine_ls_R_factor_gt 0.0518
_refine_ls_shift/su_max 0.001
_refine_ls_shift/su_mean 0.000
_refine_ls_structure_factor_coef Fsqd
_refine_ls_weighting_details 'calc w=1/[\s^2^(Fo^2^)+(0.0457P)^2^+0.7804P] where P=(Fo^2^+2Fc^2^)/3'
_refine_ls_weighting_scheme calc
_refine_ls_wR_factor_gt 0.0976
_refine_ls_wR_factor_ref 0.1217
_reflns_number_gt 7211
_reflns_number_total 11916
_reflns_threshold_expression >2sigma(I)
_cod_data_source_file b925214b.txt
_cod_data_source_block pa_487_0m
_cod_original_cell_volume 2591.3(3)
_cod_original_sg_symbol_H-M P-1
_cod_database_code 7025127

loop_
_symmetry_equiv_pos_as_xyz
'x, y, z'
'-x, -y, -z'

loop_
_atom_site_label
_atom_site_type_symbol
_atom_site_fract_x
_atom_site_fract_y
_atom_site_fract_z
_atom_site_U_iso_or_equiv
_atom_site_adp_type
_atom_site_occupancy
_atom_site_symmetry_multiplicity
_atom_site_calc_flag
_atom_site_refinement_flags
_atom_site_disorder_assembly
_atom_site_disorder_group
C1 C 0.5407(3) 0.1777(3) 0.19128(17) 0.0256(8) Uani 1 1 d . . .
C2 C 0.5745(4) 0.0737(3) 0.16508(19) 0.0336(9) Uani 1 1 d . . .
C3 C 0.4868(4) 0.0120(3) 0.1698(2) 0.0400(10) Uani 1 1 d . . .
H3 H 0.5052 -0.0589 0.1535 0.048 Uiso 1 1 calc R . .
C4 C 0.3765(4) 0.0527(4) 0.1973(2) 0.0431(11) Uani 1 1 d . . .
H4 H 0.3170 0.0114 0.2002 0.052 Uiso 1 1 calc R . .
C5 C 0.3516(4) 0.1570(3) 0.2214(2) 0.0399(10) Uani 1 1 d . . .
H5 H 0.2738 0.1852 0.2405 0.048 Uiso 1 1 calc R . .
C6 C 0.6706(3) 0.3991(3) 0.22126(19) 0.0305(8) Uani 1 1 d . . .
H6 H 0.6466 0.4661 0.2417 0.037 Uiso 1 1 calc R . .
C7 C 0.7891(4) 0.3659(3) 0.1964(2) 0.0383(10) Uani 1 1 d . . .
H7 H 0.8438 0.4103 0.1996 0.046 Uiso 1 1 calc R . .
C8 C 0.8256(4) 0.2692(4) 0.1675(2) 0.0399(10) Uani 1 1 d . . .
H8 H 0.9055 0.2465 0.1498 0.048 Uiso 1 1 calc R . .
C9 C 0.7438(3) 0.2036(3) 0.16416(19) 0.0328(9) Uani 1 1 d . . .
C10 C 0.6268(3) 0.2432(3) 0.19047(18) 0.0267(8) Uani 1 1 d . . .
C11 C 0.7737(4) 0.0990(3) 0.1367(2) 0.0430(10) Uani 1 1 d . . .
H11 H 0.8518 0.0729 0.1174 0.052 Uiso 1 1 calc R . .
C12 C 0.6934(4) 0.0374(3) 0.1378(2) 0.0429(10) Uani 1 1 d . . .
H12 H 0.7164 -0.0322 0.1200 0.052 Uiso 1 1 calc R . .
C13 C 0.5428(3) 0.2747(3) 0.39806(18) 0.0263(8) Uani 1 1 d . C .
C14 C 0.6362(4) 0.1665(3) 0.4334(2) 0.0366(9) Uani 1 1 d D . .
C18 C 0.2093(3) 0.3765(3) 0.36281(18) 0.0261(8) Uani 1 1 d . B .
C19 C 0.1058(3) 0.3242(3) 0.39141(19) 0.0304(8) Uani 1 1 d . . .
C20 C 0.0295(4) 0.3939(4) 0.4430(2) 0.0444(11) Uani 1 1 d . . .
H20A H -0.0367 0.3599 0.4611 0.067 Uiso 1 1 calc R . .
H20B H -0.0037 0.4741 0.4190 0.067 Uiso 1 1 calc R . .
H20C H 0.0799 0.3924 0.4820 0.067 Uiso 1 1 calc R . .
C21 C 0.1646(4) 0.2005(4) 0.4292(2) 0.0530(12) Uani 1 1 d . . .
H21A H 0.1018 0.1627 0.4486 0.079 Uiso 1 1 calc R . .
H21B H 0.2152 0.2025 0.4672 0.079 Uiso 1 1 calc R . .
H21C H 0.2145 0.1571 0.3959 0.079 Uiso 1 1 calc R . .
C22 C 0.0271(4) 0.3224(4) 0.3313(2) 0.0480(11) Uani 1 1 d . . .
H22A H -0.0387 0.2886 0.3505 0.072 Uiso 1 1 calc R . .
H22B H 0.0762 0.2758 0.2993 0.072 Uiso 1 1 calc R . .
H22C H -0.0065 0.4016 0.3059 0.072 Uiso 1 1 calc R . .
C23 C 0.2101(3) 0.7700(3) 0.3145(2) 0.0283(8) Uani 1 1 d . A .
C24 C 0.0936(3) 0.8643(3) 0.32311(19) 0.0313(8) Uani 1 1 d D . .
C28 C 0.5677(3) 0.6708(3) 0.32951(18) 0.0241(8) Uani 1 1 d . B .
C29 C 0.6845(3) 0.7047(3) 0.33482(19) 0.0310(9) Uani 1 1 d D . .
C33 C 0.5053(3) 0.7046(3) 0.10989(17) 0.0256(8) Uani 1 1 d . A .
C34 C 0.5791(3) 0.7200(3) 0.04307(18) 0.0313(9) Uani 1 1 d . . .
C35 C 0.7127(4) 0.6664(4) 0.0617(2) 0.0494(12) Uani 1 1 d . . .
H35A H 0.7622 0.6753 0.0193 0.074 Uiso 1 1 calc R . .
H35B H 0.7258 0.5840 0.0821 0.074 Uiso 1 1 calc R . .
H35C H 0.7353 0.7058 0.0958 0.074 Uiso 1 1 calc R . .
C36 C 0.5598(5) 0.8478(4) 0.0099(2) 0.0536(12) Uani 1 1 d . . .
H36A H 0.6087 0.8549 -0.0330 0.080 Uiso 1 1 calc R . .
H36B H 0.5839 0.8878 0.0429 0.080 Uiso 1 1 calc R . .
H36C H 0.4744 0.8825 -0.0017 0.080 Uiso 1 1 calc R . .
C37 C 0.5399(4) 0.6562(4) -0.0076(2) 0.0462(11) Uani 1 1 d . . .
H37A H 0.5863 0.6644 -0.0514 0.069 Uiso 1 1 calc R . .
H37B H 0.4538 0.6895 -0.0176 0.069 Uiso 1 1 calc R . .
H37C H 0.5545 0.5741 0.0137 0.069 Uiso 1 1 calc R . .
C38 C 0.1803(6) -0.0728(5) 0.0666(3) 0.097(2) Uani 1 1 d . . .
H38A H 0.2623 -0.0795 0.0479 0.145 Uiso 1 1 calc R . .
H38B H 0.1350 -0.1016 0.0367 0.145 Uiso 1 1 calc R . .
H38C H 0.1836 -0.1184 0.1143 0.145 Uiso 1 1 calc R . .
C39 C 0.1230(5) 0.0432(5) 0.0677(3) 0.0798(19) Uani 1 1 d . . .
C40 C 0.2491(3) 0.5487(3) 0.14914(17) 0.0283(8) Uani 1 1 d . C .
C41 C 0.1360(4) 0.5601(4) 0.1075(2) 0.0437(11) Uani 1 1 d . . .
C42 C 0.1119(4) 0.4414(4) 0.1136(3) 0.0616(14) Uani 1 1 d . . .
H42A H 0.0397 0.4499 0.0868 0.092 Uiso 1 1 calc R . .
H42B H 0.0992 0.4094 0.1630 0.092 Uiso 1 1 calc R . .
H42C H 0.1812 0.3890 0.0949 0.092 Uiso 1 1 calc R . .
C43 C 0.1590(5) 0.6111(4) 0.0308(2) 0.0640(15) Uani 1 1 d . . .
H43A H 0.0885 0.6193 0.0027 0.096 Uiso 1 1 calc R . .
H43B H 0.2298 0.5595 0.0129 0.096 Uiso 1 1 calc R . .
H43C H 0.1733 0.6872 0.0279 0.096 Uiso 1 1 calc R . .
C44 C 0.0287(4) 0.6411(5) 0.1373(3) 0.086(2) Uani 1 1 d . . .
H44A H -0.0441 0.6490 0.1113 0.130 Uiso 1 1 calc R . .
H44B H 0.0437 0.7172 0.1329 0.130 Uiso 1 1 calc R . .
H44C H 0.0175 0.6092 0.1869 0.130 Uiso 1 1 calc R . .
N1 N 0.5907(3) 0.3410(2) 0.21739(15) 0.0277(7) Uani 1 1 d . . .
N2 N 0.4301(3) 0.2182(2) 0.21915(15) 0.0272(7) Uani 1 1 d . . .
N3 N 0.0771(6) 0.1355(6) 0.0701(4) 0.163(3) Uani 1 1 d . . .
O1 O 0.4088(2) 0.51845(18) 0.28069(11) 0.0221(5) Uani 1 1 d . . .
O2 O 0.5210(2) 0.3650(2) 0.42355(13) 0.0323(6) Uani 1 1 d . . .
O3 O 0.4914(2) 0.26689(19) 0.34473(12) 0.0297(6) Uani 1 1 d . . .
O4 O 0.3197(2) 0.4498(2) 0.16768(12) 0.0304(6) Uani 1 1 d . . .
O5 O 0.2639(2) 0.6414(2) 0.16062(13) 0.0336(6) Uani 1 1 d . . .
O6 O 0.5202(2) 0.6040(2) 0.14662(12) 0.0299(6) Uani 1 1 d . . .
O7 O 0.4301(2) 0.7881(2) 0.12990(12) 0.0298(6) Uani 1 1 d . . .
O8 O 0.5195(2) 0.7013(2) 0.26916(13) 0.0324(6) Uani 1 1 d . . .
O9 O 0.5283(2) 0.6138(2) 0.38182(12) 0.0289(6) Uani 1 1 d . . .
O10 O 0.2495(2) 0.4297(2) 0.39962(13) 0.0327(6) Uani 1 1 d . . .
O11 O 0.2504(2) 0.3579(2) 0.30260(13) 0.0303(6) Uani 1 1 d . . .
O12 O 0.3581(2) 0.5413(2) 0.49793(13) 0.0290(6) Uani 1 1 d D . .
O13 O 0.2471(2) 0.6910(2) 0.36534(13) 0.0371(6) Uani 1 1 d . . .
O14 O 0.2614(2) 0.7798(2) 0.25468(13) 0.0326(6) Uani 1 1 d . . .
Fe2 Fe 0.40576(4) 0.37945(4) 0.26019(3) 0.02352(13) Uani 1 1 d . B .
Fe1 Fe 0.39316(4) 0.65943(4) 0.22146(2) 0.02164(12) Uani 1 1 d . A .
Mn1 Mn 0.38040(5) 0.52805(4) 0.38808(3) 0.02211(13) Uani 1 1 d . A .
C25A C 0.069(3) 0.868(3) 0.3994(10) 0.085(3) Uani 0.200(14) 1 d PD A 1
H25A H 0.1254 0.8029 0.4281 0.128 Uiso 0.200(14) 1 calc PR A 1
H25B H -0.0140 0.8639 0.4110 0.128 Uiso 0.200(14) 1 calc PR A 1
H25C H 0.0787 0.9409 0.4087 0.128 Uiso 0.200(14) 1 calc PR A 1
C26A C 0.134(5) 0.944(4) 0.359(3) 0.118(5) Uani 0.200(14) 1 d PD A 1
H26A H 0.1640 0.9030 0.4054 0.176 Uiso 0.200(14) 1 calc PR A 1
H26B H 0.0653 1.0104 0.3632 0.176 Uiso 0.200(14) 1 calc PR A 1
H26C H 0.1978 0.9709 0.3310 0.176 Uiso 0.200(14) 1 calc PR A 1
C27A C 0.050(3) 0.938(4) 0.2517(12) 0.097(4) Uani 0.200(14) 1 d PD A 1
H27A H -0.0239 0.9973 0.2577 0.145 Uiso 0.200(14) 1 calc PR A 1
H27B H 0.0344 0.8882 0.2217 0.145 Uiso 0.200(14) 1 calc PR A 1
H27C H 0.1126 0.9744 0.2298 0.145 Uiso 0.200(14) 1 calc PR A 1
C25B C 0.0218(8) 0.8218(8) 0.3859(4) 0.085(3) Uani 0.800(14) 1 d PD A 2
H25D H 0.0114 0.7464 0.3824 0.128 Uiso 0.800(14) 1 calc PR A 2
H25E H -0.0574 0.8774 0.3868 0.128 Uiso 0.800(14) 1 calc PR A 2
H25F H 0.0651 0.8143 0.4290 0.128 Uiso 0.800(14) 1 calc PR A 2
C26B C 0.1235(10) 0.9780(7) 0.3172(8) 0.118(5) Uani 0.800(14) 1 d PD A 2
H26D H 0.1781 0.9723 0.3550 0.176 Uiso 0.800(14) 1 calc PR A 2
H26E H 0.0492 1.0390 0.3208 0.176 Uiso 0.800(14) 1 calc PR A 2
H26F H 0.1626 0.9966 0.2718 0.176 Uiso 0.800(14) 1 calc PR A 2
C27B C 0.0080(7) 0.8779(11) 0.2634(5) 0.097(4) Uani 0.800(14) 1 d PD A 2
H27D H -0.0133 0.8051 0.2657 0.145 Uiso 0.800(14) 1 calc PR A 2
H27E H 0.0477 0.8977 0.2184 0.145 Uiso 0.800(14) 1 calc PR A 2
H27F H -0.0652 0.9397 0.2678 0.145 Uiso 0.800(14) 1 calc PR A 2
C30A C 0.688(6) 0.728(6) 0.4069(17) 0.089(5) Uani 0.214(16) 1 d PD B 1
H30A H 0.7019 0.6555 0.4411 0.134 Uiso 0.214(16) 1 calc PR B 1
H30B H 0.6101 0.7803 0.4173 0.134 Uiso 0.214(16) 1 calc PR B 1
H30C H 0.7524 0.7649 0.4095 0.134 Uiso 0.214(16) 1 calc PR B 1
C31A C 0.752(3) 0.690(4) 0.2673(15) 0.101(5) Uani 0.214(16) 1 d PD B 1
H31A H 0.7988 0.6087 0.2710 0.151 Uiso 0.214(16) 1 calc PR B 1
H31B H 0.8069 0.7397 0.2582 0.151 Uiso 0.214(16) 1 calc PR B 1
H31C H 0.6947 0.7105 0.2287 0.151 Uiso 0.214(16) 1 calc PR B 1
C32A C 0.686(6) 0.803(4) 0.276(2) 0.102(5) Uani 0.214(16) 1 d PD B 1
H32A H 0.6331 0.8746 0.2872 0.153 Uiso 0.214(16) 1 calc PR B 1
H32B H 0.6566 0.7884 0.2331 0.153 Uiso 0.214(16) 1 calc PR B 1
H32C H 0.7681 0.8106 0.2678 0.153 Uiso 0.214(16) 1 calc PR B 1
C30B C 0.7259(13) 0.6887(15) 0.4092(5) 0.089(5) Uani 0.786(16) 1 d PD B 2
H30D H 0.7358 0.6081 0.4329 0.134 Uiso 0.786(16) 1 calc PR B 2
H30E H 0.6657 0.7398 0.4345 0.134 Uiso 0.786(16) 1 calc PR B 2
H30F H 0.8032 0.7079 0.4085 0.134 Uiso 0.786(16) 1 calc PR B 2
C31B C 0.7845(6) 0.6164(11) 0.3065(8) 0.101(5) Uani 0.786(16) 1 d PD B 2
H31D H 0.7865 0.5388 0.3330 0.151 Uiso 0.786(16) 1 calc PR B 2
H31E H 0.8619 0.6326 0.3113 0.151 Uiso 0.786(16) 1 calc PR B 2
H31F H 0.7701 0.6204 0.2569 0.151 Uiso 0.786(16) 1 calc PR B 2
C32B C 0.6672(15) 0.8313(8) 0.3019(7) 0.102(5) Uani 0.786(16) 1 d PD B 2
H32D H 0.6009 0.8788 0.3257 0.153 Uiso 0.786(16) 1 calc PR B 2
H32E H 0.6481 0.8437 0.2521 0.153 Uiso 0.786(16) 1 calc PR B 2
H32F H 0.7415 0.8533 0.3065 0.153 Uiso 0.786(16) 1 calc PR B 2
C15A C 0.6099(7) 0.1429(5) 0.5121(3) 0.0646(19) Uani 0.813(5) 1 d PD C 1
H15A H 0.6101 0.2107 0.5314 0.097 Uiso 0.813(5) 1 calc PR C 1
H15B H 0.6721 0.0757 0.5352 0.097 Uiso 0.813(5) 1 calc PR C 1
H15C H 0.5308 0.1272 0.5201 0.097 Uiso 0.813(5) 1 calc PR C 1
C16A C 0.6377(6) 0.0622(4) 0.4025(4) 0.066(2) Uani 0.813(5) 1 d PD C 1
H16A H 0.6988 -0.0053 0.4263 0.098 Uiso 0.813(5) 1 calc PR C 1
H16B H 0.6571 0.0776 0.3524 0.098 Uiso 0.813(5) 1 calc PR C 1
H16C H 0.5583 0.0468 0.4089 0.098 Uiso 0.813(5) 1 calc PR C 1
C17A C 0.7592(5) 0.1932(5) 0.4217(4) 0.0669(19) Uani 0.813(5) 1 d PD C 1
H17A H 0.7577 0.2607 0.4418 0.100 Uiso 0.813(5) 1 calc PR C 1
H17B H 0.7764 0.2097 0.3713 0.100 Uiso 0.813(5) 1 calc PR C 1
H17C H 0.8219 0.1264 0.4445 0.100 Uiso 0.813(5) 1 calc PR C 1
C15B C 0.691(3) 0.181(2) 0.4972(12) 0.0646(19) Uani 0.187(5) 1 d PD C 2
H15D H 0.7498 0.1087 0.5169 0.097 Uiso 0.187(5) 1 calc PR C 2
H15E H 0.6274 0.2006 0.5320 0.097 Uiso 0.187(5) 1 calc PR C 2
H15F H 0.7310 0.2433 0.4846 0.097 Uiso 0.187(5) 1 calc PR C 2
C16B C 0.560(2) 0.0766(17) 0.4505(15) 0.066(2) Uani 0.187(5) 1 d PD C 2
H16D H 0.6114 0.0015 0.4731 0.098 Uiso 0.187(5) 1 calc PR C 2
H16E H 0.5275 0.0689 0.4070 0.098 Uiso 0.187(5) 1 calc PR C 2
H16F H 0.4935 0.1030 0.4822 0.098 Uiso 0.187(5) 1 calc PR C 2
C17B C 0.729(2) 0.125(2) 0.3759(12) 0.0669(19) Uani 0.187(5) 1 d PD C 2
H17D H 0.7903 0.0552 0.3971 0.100 Uiso 0.187(5) 1 calc PR C 2
H17E H 0.7679 0.1859 0.3555 0.100 Uiso 0.187(5) 1 calc PR C 2
H17F H 0.6871 0.1071 0.3390 0.100 Uiso 0.187(5) 1 calc PR C 2
H12B H 0.375(5) 0.593(3) 0.513(3) 0.080 Uiso 1 1 d D . .
H12A H 0.376(4) 0.479(3) 0.527(2) 0.080 Uiso 1 1 d D . .

loop_
_atom_site_aniso_label
_atom_site_aniso_U_11
_atom_site_aniso_U_22
_atom_site_aniso_U_33
_atom_site_aniso_U_23
_atom_site_aniso_U_13
_atom_site_aniso_U_12
C1 0.033(2) 0.0248(17) 0.0181(17) 0.0005(14) -0.0033(15) -0.0098(16)
C2 0.048(3) 0.0283(19) 0.026(2) -0.0068(16) -0.0015(18) -0.0116(18)
C3 0.059(3) 0.033(2) 0.034(2) -0.0147(18) 0.001(2) -0.018(2)
C4 0.063(3) 0.044(2) 0.036(2) -0.014(2) 0.002(2) -0.033(2)
C5 0.045(3) 0.047(2) 0.038(2) -0.014(2) 0.0073(19) -0.028(2)
C6 0.034(2) 0.0278(19) 0.032(2) -0.0059(16) -0.0037(17) -0.0111(17)
C7 0.032(2) 0.039(2) 0.046(3) -0.0067(19) 0.0000(19) -0.0141(18)
C8 0.026(2) 0.049(2) 0.041(2) -0.008(2) 0.0007(18) -0.0053(19)
C9 0.031(2) 0.036(2) 0.029(2) -0.0040(17) -0.0019(17) -0.0053(17)
C10 0.032(2) 0.0260(18) 0.0211(18) -0.0013(15) -0.0038(15) -0.0081(16)
C11 0.039(2) 0.042(2) 0.047(3) -0.016(2) 0.005(2) -0.005(2)
C12 0.051(3) 0.035(2) 0.044(3) -0.0179(19) 0.004(2) -0.005(2)
C13 0.032(2) 0.0209(17) 0.0272(19) -0.0020(15) 0.0010(16) -0.0104(15)
C14 0.043(2) 0.0262(19) 0.037(2) -0.0042(17) -0.0106(19) -0.0016(18)
C18 0.028(2) 0.0254(18) 0.0262(19) -0.0047(15) -0.0019(16) -0.0089(15)
C19 0.032(2) 0.039(2) 0.027(2) -0.0110(17) 0.0068(16) -0.0195(17)
C20 0.038(2) 0.065(3) 0.037(2) -0.017(2) 0.0115(19) -0.021(2)
C21 0.071(3) 0.039(2) 0.053(3) -0.001(2) 0.006(2) -0.028(2)
C22 0.038(3) 0.077(3) 0.044(3) -0.020(2) 0.005(2) -0.035(2)
C23 0.027(2) 0.0280(19) 0.034(2) -0.0100(17) -0.0002(17) -0.0113(16)
C24 0.025(2) 0.034(2) 0.030(2) -0.0059(17) 0.0010(16) -0.0016(16)
C28 0.028(2) 0.0209(17) 0.0247(19) -0.0067(15) -0.0029(15) -0.0064(15)
C29 0.029(2) 0.037(2) 0.032(2) -0.0038(17) -0.0020(17) -0.0184(17)
C33 0.026(2) 0.035(2) 0.0187(18) -0.0061(16) -0.0041(15) -0.0112(16)
C34 0.038(2) 0.036(2) 0.0220(19) -0.0043(16) -0.0010(16) -0.0140(18)
C35 0.043(3) 0.075(3) 0.032(2) -0.008(2) 0.007(2) -0.023(2)
C36 0.082(4) 0.049(3) 0.030(2) 0.000(2) 0.012(2) -0.028(3)
C37 0.054(3) 0.064(3) 0.031(2) -0.019(2) 0.005(2) -0.026(2)
C38 0.101(5) 0.085(4) 0.075(4) -0.012(4) -0.012(4) 0.024(4)
C39 0.040(3) 0.074(4) 0.093(5) 0.016(3) 0.016(3) 0.010(3)
C40 0.030(2) 0.042(2) 0.0150(17) -0.0073(16) 0.0034(15) -0.0132(18)
C41 0.032(2) 0.063(3) 0.043(3) -0.027(2) -0.0074(19) -0.010(2)
C42 0.052(3) 0.084(4) 0.069(3) -0.030(3) -0.012(3) -0.036(3)
C43 0.086(4) 0.065(3) 0.040(3) -0.010(2) -0.030(3) -0.012(3)
C44 0.027(3) 0.116(5) 0.134(6) -0.079(4) -0.012(3) -0.007(3)
N1 0.0308(17) 0.0259(15) 0.0284(17) -0.0040(13) -0.0034(13) -0.0111(13)
N2 0.0296(17) 0.0287(15) 0.0254(16) -0.0074(13) 0.0010(13) -0.0102(13)
N3 0.126(6) 0.093(5) 0.214(8) 0.013(5) 0.062(6) 0.021(4)
O1 0.0264(13) 0.0237(12) 0.0181(12) -0.0037(10) -0.0021(10) -0.0097(10)
O2 0.0378(15) 0.0255(13) 0.0345(15) -0.0093(11) -0.0100(12) -0.0056(11)
O3 0.0420(16) 0.0258(13) 0.0238(13) -0.0051(11) -0.0054(12) -0.0116(11)
O4 0.0365(15) 0.0326(14) 0.0238(13) -0.0092(11) -0.0032(11) -0.0086(12)
O5 0.0338(15) 0.0343(14) 0.0339(15) -0.0040(12) -0.0122(12) -0.0102(12)
O6 0.0351(15) 0.0271(13) 0.0254(13) -0.0013(11) 0.0032(11) -0.0085(11)
O7 0.0365(15) 0.0282(13) 0.0251(13) -0.0070(11) -0.0018(11) -0.0077(12)
O8 0.0407(16) 0.0374(14) 0.0242(14) -0.0002(11) -0.0062(12) -0.0218(12)
O9 0.0331(15) 0.0338(14) 0.0243(13) -0.0019(11) -0.0053(11) -0.0178(12)
O10 0.0395(16) 0.0410(15) 0.0266(14) -0.0123(12) 0.0032(12) -0.0223(13)
O11 0.0283(14) 0.0438(15) 0.0274(14) -0.0135(12) 0.0053(11) -0.0199(12)
O12 0.0366(15) 0.0287(14) 0.0239(14) -0.0051(11) -0.0022(11) -0.0120(12)
O13 0.0409(16) 0.0333(14) 0.0289(15) -0.0018(12) -0.0002(12) 0.0008(12)
O14 0.0330(15) 0.0310(13) 0.0285(14) -0.0037(11) 0.0051(12) -0.0027(11)
Fe2 0.0258(3) 0.0253(3) 0.0229(3) -0.0078(2) -0.0004(2) -0.0101(2)
Fe1 0.0230(3) 0.0226(2) 0.0193(3) -0.0033(2) -0.0017(2) -0.0063(2)
Mn1 0.0259(3) 0.0220(3) 0.0202(3) -0.0043(2) -0.0034(2) -0.0084(2)
C25A 0.044(5) 0.081(6) 0.093(5) 0.023(4) 0.035(4) 0.010(4)
C26A 0.065(5) 0.042(6) 0.255(16) -0.066(8) 0.061(9) -0.016(5)
C27A 0.032(5) 0.153(10) 0.090(5) -0.054(6) -0.028(4) 0.027(5)
C25B 0.044(5) 0.081(6) 0.093(5) 0.023(4) 0.035(4) 0.010(4)
C26B 0.065(5) 0.042(6) 0.255(16) -0.066(8) 0.061(9) -0.016(5)
C27B 0.032(5) 0.153(10) 0.090(5) -0.054(6) -0.028(4) 0.027(5)
C30A 0.081(11) 0.166(14) 0.051(4) 0.004(5) -0.022(4) -0.096(10)
C31A 0.023(4) 0.114(9) 0.192(12) -0.101(9) 0.010(5) -0.014(5)
C32A 0.103(7) 0.061(6) 0.154(10) 0.037(6) -0.075(9) -0.067(7)
C30B 0.081(11) 0.166(14) 0.051(4) 0.004(5) -0.022(4) -0.096(10)
C31B 0.023(4) 0.114(9) 0.192(12) -0.101(9) 0.010(5) -0.014(5)
C32B 0.103(7) 0.061(6) 0.154(10) 0.037(6) -0.075(9) -0.067(7)
C15A 0.095(6) 0.040(3) 0.045(3) 0.005(3) -0.007(3) -0.002(3)
C16A 0.085(5) 0.020(2) 0.084(5) -0.013(3) -0.033(4) 0.008(3)
C17A 0.032(3) 0.053(4) 0.107(6) -0.013(4) -0.010(3) 0.004(3)
C15B 0.095(6) 0.040(3) 0.045(3) 0.005(3) -0.007(3) -0.002(3)
C16B 0.085(5) 0.020(2) 0.084(5) -0.013(3) -0.033(4) 0.008(3)
C17B 0.032(3) 0.053(4) 0.107(6) -0.013(4) -0.010(3) 0.004(3)

loop_
_atom_type_symbol
_atom_type_description
_atom_type_scat_dispersion_real
_atom_type_scat_dispersion_imag
_atom_type_scat_source
C C 0.0033 0.0016 'International Tables Vol C Tables 4.2.6.8 and 6.1.1.4'
H H 0.0000 0.0000 'International Tables Vol C Tables 4.2.6.8 and 6.1.1.4'
N N 0.0061 0.0033 'International Tables Vol C Tables 4.2.6.8 and 6.1.1.4'
O O 0.0106 0.0060 'International Tables Vol C Tables 4.2.6.8 and 6.1.1.4'
Mn Mn 0.3368 0.7283 'International Tables Vol C Tables 4.2.6.8 and 6.1.1.4'
Fe Fe 0.3463 0.8444 'International Tables Vol C Tables 4.2.6.8 and 6.1.1.4'

loop_
_geom_angle_atom_site_label_1
_geom_angle_atom_site_label_2
_geom_angle_atom_site_label_3
_geom_angle
N2 C1 C2 123.1(3)
N2 C1 C10 117.5(3)
C2 C1 C10 119.5(3)
C3 C2 C1 116.3(4)
C3 C2 C12 124.8(4)
C1 C2 C12 118.8(3)
C4 C3 C2 120.6(4)
C3 C4 C5 118.7(4)
N2 C5 C4 123.7(4)
N1 C6 C7 122.6(3)
C8 C7 C6 119.5(4)
C7 C8 C9 119.4(4)
C10 C9 C8 117.2(3)
C10 C9 C11 118.8(4)
C8 C9 C11 124.0(4)
N1 C10 C9 122.8(3)
N1 C10 C1 117.2(3)
C9 C10 C1 120.0(3)
C12 C11 C9 121.2(4)
C11 C12 C2 121.7(4)
O2 C13 O3 124.2(3)
O2 C13 C14 119.1(3)
O3 C13 C14 116.8(3)
C15B C14 C16A 133.4(10)
C15B C14 C13 113.9(10)
C16A C14 C13 111.8(3)
C15B C14 C15A 44.7(12)
C16A C14 C15A 110.3(4)
C13 C14 C15A 109.3(4)
C15B C14 C17A 64.9(13)
C16A C14 C17A 109.8(4)
C13 C14 C17A 106.6(3)
C15A C14 C17A 108.8(5)
C15B C14 C16B 112.5(16)
C16A C14 C16B 48.2(10)
C13 C14 C16B 101.6(9)
C15A C14 C16B 70.4(11)
C17A C14 C16B 149.9(10)
C15B C14 C17B 114.7(16)
C16A C14 C17B 57.3(11)
C13 C14 C17B 107.6(10)
C15A C14 C17B 142.9(10)
C17A C14 C17B 56.1(10)
C16B C14 C17B 105.5(15)
O10 C18 O11 125.1(3)
O10 C18 C19 119.0(3)
O11 C18 C19 115.8(3)
C18 C19 C20 110.0(3)
C18 C19 C21 106.1(3)
C20 C19 C21 110.2(3)
C18 C19 C22 110.5(3)
C20 C19 C22 110.0(3)
C21 C19 C22 110.1(3)
O13 C23 O14 124.9(3)
O13 C23 C24 118.6(3)
O14 C23 C24 116.5(3)
C26A C24 C25A 57(3)
C26A C24 C26B 32(2)
C25A C24 C26B 86(2)
C26A C24 C25B 94(2)
C25A C24 C25B 37.4(14)
C26B C24 C25B 119.5(9)
C26A C24 C27A 104(2)
C25A C24 C27A 139(2)
C26B C24 C27A 72.4(17)
C25B C24 C27A 129.8(16)
C26A C24 C27B 136(2)
C25A C24 C27B 130.7(15)
C26B C24 C27B 107.4(6)
C25B C24 C27B 100.9(9)
C27A C24 C27B 37.0(16)
C26A C24 C23 104(2)
C25A C24 C23 110.3(12)
C26B C24 C23 109.1(5)
C25B C24 C23 110.1(4)
C27A C24 C23 110.0(14)
C27B C24 C23 109.2(4)
O9 C28 O8 124.8(3)
O9 C28 C29 119.8(3)
O8 C28 C29 115.4(3)
C32A C29 C30A 116(3)
C32A C29 C31A 57(3)
C30A C29 C31A 147(3)
C32A C29 C31B 96(3)
C30A C29 C31B 122(3)
C31A C29 C31B 40.7(14)
C32A C29 C30B 128(2)
C30A C29 C30B 21(3)
C31A C29 C30B 132.4(16)
C31B C29 C30B 101.3(9)
C32A C29 C32B 26(3)
C30A C29 C32B 92(3)
C31A C29 C32B 81(2)
C31B C29 C32B 118.1(10)
C30B C29 C32B 107.0(8)
C32A C29 C28 107(2)
C30A C29 C28 107(3)
C31A C29 C28 106.0(12)
C31B C29 C28 106.9(4)
C30B C29 C28 114.0(7)
C32B C29 C28 109.7(6)
O7 C33 O6 119.1(3)
O7 C33 C34 122.4(3)
O6 C33 C34 118.5(3)
O7 C33 Fe1 63.00(18)
O6 C33 Fe1 56.08(17)
C34 C33 Fe1 174.6(3)
C33 C34 C36 111.4(3)
C33 C34 C37 107.6(3)
C36 C34 C37 110.2(3)
C33 C34 C35 108.0(3)
C36 C34 C35 109.2(3)
C37 C34 C35 110.5(3)
N3 C39 C38 178.6(8)
O4 C40 O5 125.4(3)
O4 C40 C41 118.5(3)
O5 C40 C41 116.1(3)
C44 C41 C43 110.4(4)
C44 C41 C42 109.5(4)
C43 C41 C42 110.6(4)
C44 C41 C40 108.6(3)
C43 C41 C40 107.4(4)
C42 C41 C40 110.3(4)
C6 N1 C10 118.4(3)
C6 N1 Fe2 125.6(2)
C10 N1 Fe2 115.8(2)
C5 N2 C1 117.7(3)
C5 N2 Fe2 127.3(3)
C1 N2 Fe2 115.0(2)
Fe2 O1 Fe1 129.26(12)
Fe2 O1 Mn1 114.35(11)
Fe1 O1 Mn1 114.28(11)
C13 O2 Mn1 126.3(2)
C13 O3 Fe2 135.7(2)
C40 O4 Fe2 128.6(2)
C40 O5 Fe1 127.3(2)
C33 O6 Fe1 93.6(2)
C33 O7 Fe1 86.8(2)
C28 O8 Fe1 135.8(2)
C28 O9 Mn1 128.9(2)
C18 O10 Mn1 136.8(2)
C18 O11 Fe2 126.2(2)
C23 O13 Mn1 139.0(2)
C23 O14 Fe1 126.0(2)
O1 Fe2 O11 102.64(10)
O1 Fe2 O4 95.02(10)
O11 Fe2 O4 88.49(10)
O1 Fe2 O3 101.15(9)
O11 Fe2 O3 88.53(10)
O4 Fe2 O3 163.82(9)
O1 Fe2 N1 94.93(10)
O11 Fe2 N1 161.03(10)
O4 Fe2 N1 97.13(10)
O3 Fe2 N1 81.02(10)
O1 Fe2 N2 168.37(10)
O11 Fe2 N2 88.41(10)
O4 Fe2 N2 81.49(10)
O3 Fe2 N2 82.53(10)
N1 Fe2 N2 74.62(11)
O1 Fe1 O14 110.29(10)
O1 Fe1 O8 94.74(10)
O14 Fe1 O8 92.36(11)
O1 Fe1 O5 94.85(10)
O14 Fe1 O5 85.32(10)
O8 Fe1 O5 170.35(10)
O1 Fe1 O6 97.92(10)
O14 Fe1 O6 151.45(10)
O8 Fe1 O6 89.51(10)
O5 Fe1 O6 88.11(10)
O1 Fe1 O7 158.43(10)
O14 Fe1 O7 91.27(10)
O8 Fe1 O7 84.43(9)
O5 Fe1 O7 86.25(9)
O6 Fe1 O7 60.55(9)
O1 Fe1 C33 128.29(11)
O14 Fe1 C33 121.33(11)
O8 Fe1 C33 86.51(11)
O5 Fe1 C33 86.70(11)
O6 Fe1 C33 30.37(10)
O7 Fe1 C33 30.18(10)
O1 Mn1 O13 92.87(9)
O1 Mn1 O10 92.12(9)
O13 Mn1 O10 93.52(10)
O1 Mn1 O12 177.43(10)
O13 Mn1 O12 87.35(10)
O10 Mn1 O12 90.42(9)
O1 Mn1 O2 93.40(9)
O13 Mn1 O2 173.24(10)
O10 Mn1 O2 88.78(10)
O12 Mn1 O2 86.28(9)
O1 Mn1 O9 89.33(9)
O13 Mn1 O9 91.92(10)
O10 Mn1 O9 174.29(10)
O12 Mn1 O9 88.10(9)
O2 Mn1 O9 85.62(9)

loop_
_geom_bond_atom_site_label_1
_geom_bond_atom_site_label_2
_geom_bond_distance
C1 N2 1.357(4)
C1 C2 1.415(5)
C1 C10 1.436(5)
C2 C3 1.408(5)
C2 C12 1.424(5)
C3 C4 1.353(6)
C4 C5 1.401(5)
C5 N2 1.318(5)
C6 N1 1.324(4)
C6 C7 1.400(5)
C7 C8 1.366(5)
C8 C9 1.409(5)
C9 C10 1.405(5)
C9 C11 1.435(5)
C10 N1 1.356(4)
C11 C12 1.342(6)
C13 O2 1.260(4)
C13 O3 1.261(4)
C13 C14 1.527(5)
C14 C15B 1.492(17)
C14 C16A 1.514(6)
C14 C15A 1.528(7)
C14 C17A 1.534(7)
C14 C16B 1.561(17)
C14 C17B 1.563(17)
C18 O10 1.246(4)
C18 O11 1.277(4)
C18 C19 1.527(5)
C19 C20 1.530(5)
C19 C21 1.532(5)
C19 C22 1.533(5)
C23 O13 1.239(4)
C23 O14 1.272(4)
C23 C24 1.538(5)
C24 C26A 1.486(19)
C24 C25A 1.503(18)
C24 C26B 1.505(7)
C24 C25B 1.516(7)
C24 C27A 1.525(18)
C24 C27B 1.527(7)
C28 O9 1.247(4)
C28 O8 1.273(4)
C28 C29 1.530(5)
C29 C32A 1.490(18)
C29 C30A 1.495(18)
C29 C31A 1.504(18)
C29 C31B 1.511(7)
C29 C30B 1.513(8)
C29 C32B 1.517(7)
C33 O7 1.259(4)
C33 O6 1.266(4)
C33 C34 1.517(5)
C33 Fe1 2.500(3)
C34 C36 1.528(5)
C34 C37 1.534(5)
C34 C35 1.535(5)
C38 C39 1.398(8)
C39 N3 1.118(8)
C40 O4 1.257(4)
C40 O5 1.259(4)
C40 C41 1.539(5)
C41 C44 1.525(6)
C41 C43 1.533(6)
C41 C42 1.534(6)
N1 Fe2 2.202(3)
N2 Fe2 2.220(3)
O1 Fe2 1.836(2)
O1 Fe1 1.842(2)
O1 Mn1 2.119(2)
O2 Mn1 2.214(2)
O3 Fe2 2.031(2)
O4 Fe2 2.025(2)
O5 Fe1 2.046(2)
O6 Fe1 2.078(2)
O7 Fe1 2.231(2)
O8 Fe1 2.006(2)
O9 Mn1 2.221(2)
O10 Mn1 2.151(2)
O11 Fe2 1.986(2)
O12 Mn1 2.172(3)
O13 Mn1 2.143(2)
O14 Fe1 1.984(2)
